data_7059399
loop_
_publ_author_name
'Boufroua, Naouel'
'Dunach, Elisabet'
'Fontaine-Vive, Fabien'
'Achouche-Bouzroura, Samia'
'Poulain-Martini, Sophie'

_publ_section_title
;
 In(OTf)3-catalysed easy access to dihydropyranocoumarin and
 dihydropyranochromone derivatives
;
_journal_issue 15
_journal_name_full 'New Journal of Chemistry'
_journal_page_first 6042
_journal_page_last 6052
_journal_paper_doi 10.1039/D0NJ00080A
_journal_volume 44
_journal_year 2020
_chemical_formula_moiety 'C14 H14 O3'
_chemical_formula_sum 'C14 H14 O3'
_chemical_formula_weight 230.25
_space_group_crystal_system monoclinic
_space_group_IT_number 14
_space_group_name_Hall '-P 2ybc'
_space_group_name_H-M_alt 'P 1 21/c 1'
_atom_sites_solution_hydrogens geom
_atom_sites_solution_primary dual
_audit_creation_date 2017-03-17
_audit_creation_method
;
Olex2 1.2
(compiled 2017.03.02 svn.r3394 for OlexSys, GUI svn.r5324)
;
_audit_update_record
;
2019-09-17 deposited with the CCDC.	2020-03-12 downloaded from the CCDC.
;
_cell_angle_alpha 90
_cell_angle_beta 98.515(4)
_cell_angle_gamma 90
_cell_formula_units_Z 8
_cell_length_a 8.0723(3)
_cell_length_b 17.1909(6)
_cell_length_c 17.1065(8)
_cell_measurement_reflns_used 8075
_cell_measurement_temperature 293
_cell_measurement_theta_max 26.6660
_cell_measurement_theta_min 4.2780
_cell_volume 2347.70(16)
_computing_cell_refinement 'CrysAlisPro 1.171.39.18b (Rigaku OD, 2015)'
_computing_data_collection 'CrysAlisPro 1.171.39.18b (Rigaku OD, 2015)'
_computing_data_reduction 'CrysAlisPro 1.171.39.18b (Rigaku OD, 2015)'
_computing_molecular_graphics 'Olex2 (Dolomanov et al., 2009)'
_computing_publication_material 'Olex2 (Dolomanov et al., 2009)'
_computing_structure_refinement 'ShelXL (Sheldrick, 2015)'
_computing_structure_solution 'ShelXT (Sheldrick, 2015)'
_diffrn_ambient_temperature 293
_diffrn_detector 'CCD plate'
_diffrn_detector_area_resol_mean 5.3048
_diffrn_detector_type AtlasS2
_diffrn_measured_fraction_theta_full 0.986
_diffrn_measured_fraction_theta_max 0.863
_diffrn_measurement_details
;
List of Runs (angles in degrees, time in seconds):

  # Type    Start    End  Width  t~exp~   \w     \q     \k     \f   Frames
#--------------------------------------------------------------------------
  1  \w     13.00  40.00   1.00   30.00    --    8.41  57.00 -30.00   27
  2  \w     53.00  80.00   1.00   30.00    --    8.41  57.00 -30.00   27
  3  \w    -13.00  31.00   1.00   30.00    --    8.41 -99.00 150.00   44
  4  \w     15.00  79.00   1.00   30.00    --    8.41  38.00-150.00   64
  5  \w    -20.00  78.00   1.00   30.00    --    8.41  57.00 -60.00   98
  6  \w    -46.00  45.00   1.00   30.00    --    8.41 -19.00-120.00   91
;
_diffrn_measurement_device 'four-circle diffractometer'
_diffrn_measurement_device_type 'SuperNova, Dual, Cu at home/near, AtlasS2'
_diffrn_measurement_method '\w scans'
_diffrn_orient_matrix_type 'CrysAlisPro convention (1999,Acta A55,543-557)'
_diffrn_orient_matrix_UB_11 0.0205004000
_diffrn_orient_matrix_UB_12 -0.0289071000
_diffrn_orient_matrix_UB_13 0.0294277000
_diffrn_orient_matrix_UB_21 -0.0671771000
_diffrn_orient_matrix_UB_22 0.0127119000
_diffrn_orient_matrix_UB_23 0.0192425000
_diffrn_orient_matrix_UB_31 -0.0544277000
_diffrn_orient_matrix_UB_32 -0.0265607000
_diffrn_orient_matrix_UB_33 -0.0228279000
_diffrn_radiation_monochromator mirror
_diffrn_radiation_probe x-ray
_diffrn_radiation_type MoK\a
_diffrn_radiation_wavelength 0.71073
_diffrn_reflns_av_R_equivalents 0.0229
_diffrn_reflns_av_unetI/netI 0.0198
_diffrn_reflns_Laue_measured_fraction_full 0.986
_diffrn_reflns_Laue_measured_fraction_max 0.863
_diffrn_reflns_limit_h_max 10
_diffrn_reflns_limit_h_min -10
_diffrn_reflns_limit_k_max 22
_diffrn_reflns_limit_k_min -22
_diffrn_reflns_limit_l_max 21
_diffrn_reflns_limit_l_min -22
_diffrn_reflns_number 21406
_diffrn_reflns_point_group_measured_fraction_full 0.986
_diffrn_reflns_point_group_measured_fraction_max 0.863
_diffrn_reflns_theta_full 26.000
_diffrn_reflns_theta_max 28.613
_diffrn_reflns_theta_min 3.206
_diffrn_source 'micro-focus sealed X-ray tube'
_diffrn_source_type 'SuperNova (Mo) X-ray Source'
_exptl_absorpt_coefficient_mu 0.091
_exptl_absorpt_correction_T_max 1.00000
_exptl_absorpt_correction_T_min 0.74761
_exptl_absorpt_correction_type multi-scan
_exptl_absorpt_process_details
;
CrysAlisPro 1.171.39.18b (Rigaku Oxford Diffraction, 2015)
Empirical absorption correction using spherical harmonics,
 implemented in SCALE3 ABSPACK scaling algorithm.
;
_exptl_crystal_colour colourless
_exptl_crystal_colour_primary colourless
_exptl_crystal_density_diffrn 1.303
_exptl_crystal_description prism
_exptl_crystal_F_000 976
_exptl_crystal_size_max 0.24
_exptl_crystal_size_mid 0.2
_exptl_crystal_size_min 0.12
_refine_diff_density_max 0.148
_refine_diff_density_min -0.173
_refine_diff_density_rms 0.036
_refine_ls_extinction_method none
_refine_ls_goodness_of_fit_ref 1.074
_refine_ls_hydrogen_treatment constr
_refine_ls_matrix_type full
_refine_ls_number_parameters 311
_refine_ls_number_reflns 5191
_refine_ls_number_restraints 0
_refine_ls_restrained_S_all 1.074
_refine_ls_R_factor_all 0.0682
_refine_ls_R_factor_gt 0.0467
_refine_ls_shift/su_max 0.000
_refine_ls_shift/su_mean 0.000
_refine_ls_structure_factor_coef Fsqd
_refine_ls_weighting_details 'w=1/[\s^2^(Fo^2^)+(0.0487P)^2^+0.5446P] where P=(Fo^2^+2Fc^2^)/3'
_refine_ls_weighting_scheme calc
_refine_ls_wR_factor_gt 0.1133
_refine_ls_wR_factor_ref 0.1263
_reflns_Friedel_coverage 0.000
_reflns_number_gt 3771
_reflns_number_total 5191
_reflns_threshold_expression 'I > 2\s(I)'
_cod_data_source_file d0nj00080a2.cif
_cod_data_source_block nb2
_cod_depositor_comments
;
 Adding full bibliography for 7059397--7059400.cif.

2024-06-28
Z value and formula fixed to values more according to usual
chemical conventions.                 miguel
;
_cod_original_formula_sum 'C28 H28 O6'
_cod_original_formula_weight 460.50
_cod_original_formula_moiety '2(C14 H14 O3)'
_cod_original_formula_units_Z 4
_cod_database_code 7059399
_shelx_shelxl_version_number 2016/4
_shelx_space_group_comment
;
The symmetry employed for this shelxl refinement is uniquely defined
by the following loop, which should always be used as a source of
symmetry information in preference to the above space-group names.
They are only intended as comments.
;
_diffrn_oxdiff_ac3_digest_frames
;
013a5cdaf640451c9d234087b9c0707bc6000271eb4
;
_reflns_odcompleteness_completeness 99.69
_reflns_odcompleteness_iscentric 1
_reflns_odcompleteness_theta 24.66
_olex2_refinement_description
;
1. Fixed Uiso
 At 1.2 times of:
  All C(H) groups, All C(H,H) groups
 At 1.5 times of:
  All C(H,H,H) groups
2.a Secondary CH2 refined with riding coordinates:
 C10(H10A,H10B), C11(H11A,H11B), C24(H24A,H24B), C25(H25A,H25B)
2.b Aromatic/amide H refined with riding coordinates:
 C2(H2), C3(H3), C4(H4), C5(H5), C16(H16), C17(H17), C18(H18), C19(H19)
2.c Idealised Me refined as rotating group:
 C13(H13A,H13B,H13C), C14(H14A,H14B,H14C), C27(H27A,H27B,H27C), C28(H28A,H28B,
 H28C)
;
_olex2_submission_special_instructions 'No special instructions were received'
_oxdiff_exptl_absorpt_empirical_details
;
Empirical correction (ABSPACK) includes:
- Absorption correction using spherical harmonics
- Frame scaling
;
_oxdiff_exptl_absorpt_empirical_full_max 1.355
_oxdiff_exptl_absorpt_empirical_full_min 0.692

loop_
_space_group_symop_operation_xyz
'x, y, z'
'-x, y+1/2, -z+1/2'
'-x, -y, -z'
'x, -y-1/2, z-1/2'

loop_
_atom_site_label
_atom_site_type_symbol
_atom_site_fract_x
_atom_site_fract_y
_atom_site_fract_z
_atom_site_U_iso_or_equiv
_atom_site_adp_type
_atom_site_occupancy
_atom_site_site_symmetry_order
_atom_site_calc_flag
_atom_site_refinement_flags_posn
_atom_site_refinement_flags_adp
_atom_site_refinement_flags_occupancy
_atom_site_disorder_assembly
_atom_site_disorder_group
O1 O 0.88604(15) 0.84629(6) 0.37983(6) 0.0563(3) Uani 1 1 d . . . . .
O2 O 0.77622(18) 0.63196(7) 0.45994(9) 0.0742(4) Uani 1 1 d . . . . .
O3 O 1.01846(15) 0.88286(6) 0.49249(7) 0.0591(3) Uani 1 1 d . . . . .
C1 C 0.79136(19) 0.79512(10) 0.32991(9) 0.0501(4) Uani 1 1 d . . . . .
C2 C 0.7360(2) 0.82226(13) 0.25419(11) 0.0678(5) Uani 1 1 d . . . . .
H2 H 0.764481 0.871880 0.239092 0.081 Uiso 1 1 calc R . . . .
C3 C 0.6389(2) 0.77474(14) 0.20218(12) 0.0758(6) Uani 1 1 d . . . . .
H3 H 0.600032 0.792319 0.151353 0.091 Uiso 1 1 calc R . . . .
C4 C 0.5981(2) 0.70123(14) 0.22438(13) 0.0766(6) Uani 1 1 d . . . . .
H4 H 0.532362 0.669300 0.188407 0.092 Uiso 1 1 calc R . . . .
C5 C 0.6534(2) 0.67475(11) 0.29885(12) 0.0670(5) Uani 1 1 d . . . . .
H5 H 0.625582 0.624717 0.313017 0.080 Uiso 1 1 calc R . . . .
C6 C 0.75192(19) 0.72223(9) 0.35453(10) 0.0494(4) Uani 1 1 d . . . . .
C7 C 0.8087(2) 0.69736(9) 0.43623(10) 0.0524(4) Uani 1 1 d . . . . .
C8 C 0.9035(2) 0.75430(9) 0.48560(9) 0.0491(4) Uani 1 1 d . . . . .
C9 C 0.93487(19) 0.82411(9) 0.45542(9) 0.0462(4) Uani 1 1 d . . . . .
C10 C 0.9649(3) 0.73794(11) 0.57077(11) 0.0679(5) Uani 1 1 d . . . . .
H10A H 1.012051 0.685975 0.576094 0.082 Uiso 1 1 calc R . . . .
H10B H 0.871647 0.740097 0.600542 0.082 Uiso 1 1 calc R . . . .
C11 C 1.0970(3) 0.79674(11) 0.60412(11) 0.0696(5) Uani 1 1 d . . . . .
H11A H 1.114527 0.793267 0.661344 0.083 Uiso 1 1 calc R . . . .
H11B H 1.201966 0.784021 0.585899 0.083 Uiso 1 1 calc R . . . .
C12 C 1.0483(2) 0.87899(10) 0.57991(10) 0.0595(4) Uani 1 1 d . . . . .
C13 C 0.8898(3) 0.90651(14) 0.60801(14) 0.0861(6) Uani 1 1 d . . . . .
H13A H 0.867208 0.959230 0.591225 0.129 Uiso 1 1 calc GR . . . .
H13B H 0.903166 0.903936 0.664653 0.129 Uiso 1 1 calc GR . . . .
H13C H 0.798078 0.873877 0.586032 0.129 Uiso 1 1 calc GR . . . .
C14 C 1.1921(3) 0.93473(13) 0.60236(13) 0.0854(6) Uani 1 1 d . . . . .
H14A H 1.288325 0.916781 0.580658 0.128 Uiso 1 1 calc GR . . . .
H14B H 1.218476 0.937350 0.658894 0.128 Uiso 1 1 calc GR . . . .
H14C H 1.160955 0.985465 0.581802 0.128 Uiso 1 1 calc GR . . . .
O4 O 0.78388(14) 0.25786(6) 0.68809(6) 0.0528(3) Uani 1 1 d . . . . .
O5 O 0.50089(17) 0.20954(8) 0.47654(7) 0.0743(4) Uani 1 1 d . . . . .
O6 O 0.82953(15) 0.37635(6) 0.65709(7) 0.0570(3) Uani 1 1 d . . . . .
C15 C 0.71303(19) 0.18521(8) 0.67512(10) 0.0484(4) Uani 1 1 d . . . . .
C16 C 0.7463(2) 0.13240(10) 0.73639(12) 0.0651(5) Uani 1 1 d . . . . .
H16 H 0.813674 0.146091 0.783247 0.078 Uiso 1 1 calc R . . . .
C17 C 0.6781(2) 0.05974(11) 0.72667(14) 0.0756(6) Uani 1 1 d . . . . .
H17 H 0.699506 0.023572 0.767332 0.091 Uiso 1 1 calc R . . . .
C18 C 0.5778(2) 0.03931(11) 0.65734(15) 0.0766(6) Uani 1 1 d . . . . .
H18 H 0.531565 -0.010279 0.651605 0.092 Uiso 1 1 calc R . . . .
C19 C 0.5463(2) 0.09202(10) 0.59688(12) 0.0638(5) Uani 1 1 d . . . . .
H19 H 0.478909 0.077855 0.550172 0.077 Uiso 1 1 calc R . . . .
C20 C 0.61425(18) 0.16668(9) 0.60466(10) 0.0478(4) Uani 1 1 d . . . . .
C21 C 0.58505(19) 0.22488(10) 0.54093(10) 0.0506(4) Uani 1 1 d . . . . .
C22 C 0.66208(19) 0.29914(9) 0.55896(9) 0.0469(4) Uani 1 1 d . . . . .
C23 C 0.75309(18) 0.31141(8) 0.63044(9) 0.0446(3) Uani 1 1 d . . . . .
C24 C 0.6431(2) 0.36388(10) 0.49928(10) 0.0595(4) Uani 1 1 d . . . . .
H24A H 0.532600 0.386817 0.496407 0.071 Uiso 1 1 calc R . . . .
H24B H 0.654307 0.343280 0.447527 0.071 Uiso 1 1 calc R . . . .
C25 C 0.7759(2) 0.42583(10) 0.52242(10) 0.0624(5) Uani 1 1 d . . . . .
H25A H 0.882852 0.406896 0.510875 0.075 Uiso 1 1 calc R . . . .
H25B H 0.747232 0.471965 0.490643 0.075 Uiso 1 1 calc R . . . .
C26 C 0.7931(2) 0.44750(9) 0.60874(10) 0.0547(4) Uani 1 1 d . . . . .
C27 C 0.6349(3) 0.48268(11) 0.63118(13) 0.0728(5) Uani 1 1 d . . . . .
H27A H 0.541209 0.449772 0.612586 0.109 Uiso 1 1 calc GR . . . .
H27B H 0.617204 0.533226 0.607553 0.109 Uiso 1 1 calc GR . . . .
H27C H 0.645802 0.487367 0.687631 0.109 Uiso 1 1 calc GR . . . .
C28 C 0.9438(3) 0.49827(11) 0.63421(14) 0.0756(6) Uani 1 1 d . . . . .
H28A H 0.956753 0.506050 0.690361 0.113 Uiso 1 1 calc GR . . . .
H28B H 0.928425 0.547634 0.607901 0.113 Uiso 1 1 calc GR . . . .
H28C H 1.042167 0.473447 0.620594 0.113 Uiso 1 1 calc GR . . . .

loop_
_atom_site_aniso_label
_atom_site_aniso_U_11
_atom_site_aniso_U_22
_atom_site_aniso_U_33
_atom_site_aniso_U_23
_atom_site_aniso_U_13
_atom_site_aniso_U_12
O1 0.0684(7) 0.0502(6) 0.0474(6) 0.0065(5) -0.0012(5) -0.0096(5)
O2 0.0887(9) 0.0457(7) 0.0881(10) 0.0082(6) 0.0124(7) -0.0099(6)
O3 0.0709(7) 0.0510(6) 0.0524(7) -0.0007(5) -0.0012(5) -0.0127(6)
C1 0.0474(8) 0.0549(9) 0.0466(9) -0.0040(7) 0.0025(7) 0.0024(7)
C2 0.0713(12) 0.0769(13) 0.0526(10) 0.0061(9) 0.0005(9) 0.0046(10)
C3 0.0687(12) 0.1021(17) 0.0521(11) -0.0099(11) -0.0056(9) 0.0116(12)
C4 0.0612(11) 0.0956(16) 0.0694(13) -0.0302(12) -0.0024(10) 0.0009(11)
C5 0.0614(11) 0.0628(11) 0.0769(13) -0.0195(10) 0.0105(9) -0.0056(9)
C6 0.0441(8) 0.0499(9) 0.0548(9) -0.0074(7) 0.0095(7) 0.0035(7)
C7 0.0530(9) 0.0428(8) 0.0630(10) -0.0001(7) 0.0137(8) 0.0016(7)
C8 0.0559(9) 0.0454(8) 0.0465(9) 0.0035(7) 0.0090(7) 0.0024(7)
C9 0.0489(8) 0.0460(8) 0.0431(8) 0.0000(7) 0.0042(6) -0.0005(7)
C10 0.0959(14) 0.0580(10) 0.0490(10) 0.0082(8) 0.0077(9) 0.0023(10)
C11 0.0876(13) 0.0721(12) 0.0454(10) 0.0004(8) -0.0022(9) 0.0108(10)
C12 0.0669(11) 0.0606(10) 0.0485(9) -0.0103(8) 0.0002(8) 0.0004(8)
C13 0.0891(15) 0.0867(15) 0.0849(15) -0.0194(12) 0.0213(12) 0.0091(12)
C14 0.0838(14) 0.0870(15) 0.0779(14) -0.0203(12) -0.0130(11) -0.0112(12)
O4 0.0650(7) 0.0414(6) 0.0470(6) 0.0056(5) -0.0081(5) -0.0020(5)
O5 0.0803(9) 0.0776(9) 0.0574(8) -0.0056(6) -0.0150(7) -0.0125(7)
O6 0.0695(7) 0.0410(6) 0.0551(7) 0.0047(5) -0.0085(5) -0.0050(5)
C15 0.0470(8) 0.0394(8) 0.0579(10) 0.0026(7) 0.0053(7) 0.0022(6)
C16 0.0685(11) 0.0521(10) 0.0704(12) 0.0148(9) -0.0046(9) 0.0015(8)
C17 0.0694(12) 0.0526(11) 0.1021(16) 0.0262(10) 0.0037(11) 0.0016(9)
C18 0.0614(11) 0.0454(10) 0.1204(18) 0.0082(11) 0.0053(12) -0.0065(8)
C19 0.0522(10) 0.0528(10) 0.0841(13) -0.0064(9) 0.0022(9) -0.0062(8)
C20 0.0393(8) 0.0454(8) 0.0585(9) -0.0026(7) 0.0066(7) 0.0018(6)
C21 0.0449(8) 0.0564(9) 0.0489(9) -0.0041(7) 0.0023(7) 0.0012(7)
C22 0.0472(8) 0.0490(8) 0.0432(8) 0.0028(7) 0.0022(6) 0.0025(7)
C23 0.0473(8) 0.0399(8) 0.0452(8) 0.0031(6) 0.0022(6) 0.0020(6)
C24 0.0679(11) 0.0608(10) 0.0474(9) 0.0098(8) 0.0009(8) 0.0015(8)
C25 0.0714(11) 0.0574(10) 0.0589(10) 0.0143(8) 0.0108(8) -0.0010(9)
C26 0.0596(10) 0.0405(8) 0.0626(10) 0.0098(7) 0.0051(8) -0.0003(7)
C27 0.0749(12) 0.0586(11) 0.0856(14) 0.0023(10) 0.0140(10) 0.0085(9)
C28 0.0775(13) 0.0549(11) 0.0929(15) 0.0041(10) 0.0072(11) -0.0147(9)

loop_
_atom_type_symbol
_atom_type_description
_atom_type_scat_dispersion_real
_atom_type_scat_dispersion_imag
_atom_type_scat_source
C C 0.0033 0.0016 'International Tables Vol C Tables 4.2.6.8 and 6.1.1.4'
H H 0.0000 0.0000 'International Tables Vol C Tables 4.2.6.8 and 6.1.1.4'
O O 0.0106 0.0060 'International Tables Vol C Tables 4.2.6.8 and 6.1.1.4'

loop_
_geom_angle_atom_site_label_1
_geom_angle_atom_site_label_2
_geom_angle_atom_site_label_3
_geom_angle
_geom_angle_site_symmetry_1
_geom_angle_site_symmetry_3
_geom_angle_publ_flag
C9 O1 C1 118.07(12) . . ?
C9 O3 C12 116.41(12) . . ?
O1 C1 C2 115.92(16) . . ?
C6 C1 O1 121.68(14) . . ?
C6 C1 C2 122.38(16) . . ?
C1 C2 H2 120.6 . . ?
C3 C2 C1 118.8(2) . . ?
C3 C2 H2 120.6 . . ?
C2 C3 H3 119.7 . . ?
C2 C3 C4 120.52(19) . . ?
C4 C3 H3 119.7 . . ?
C3 C4 H4 119.8 . . ?
C5 C4 C3 120.44(18) . . ?
C5 C4 H4 119.8 . . ?
C4 C5 H5 119.6 . . ?
C4 C5 C6 120.81(19) . . ?
C6 C5 H5 119.6 . . ?
C1 C6 C5 117.05(16) . . ?
C1 C6 C7 120.21(14) . . ?
C5 C6 C7 122.73(16) . . ?
O2 C7 C6 121.69(16) . . ?
O2 C7 C8 123.15(16) . . ?
C8 C7 C6 115.15(14) . . ?
C7 C8 C10 121.03(15) . . ?
C9 C8 C7 119.74(15) . . ?
C9 C8 C10 119.22(15) . . ?
O3 C9 O1 107.42(12) . . ?
O3 C9 C8 127.49(14) . . ?
C8 C9 O1 125.09(14) . . ?
C8 C10 H10A 109.5 . . ?
C8 C10 H10B 109.5 . . ?
C8 C10 C11 110.74(15) . . ?
H10A C10 H10B 108.1 . . ?
C11 C10 H10A 109.5 . . ?
C11 C10 H10B 109.5 . . ?
C10 C11 H11A 109.1 . . ?
C10 C11 H11B 109.1 . . ?
H11A C11 H11B 107.9 . . ?
C12 C11 C10 112.37(15) . . ?
C12 C11 H11A 109.1 . . ?
C12 C11 H11B 109.1 . . ?
O3 C12 C11 108.42(13) . . ?
O3 C12 C13 106.81(15) . . ?
O3 C12 C14 103.42(15) . . ?
C11 C12 C14 111.42(16) . . ?
C13 C12 C11 113.93(18) . . ?
C13 C12 C14 112.12(17) . . ?
C12 C13 H13A 109.5 . . ?
C12 C13 H13B 109.5 . . ?
C12 C13 H13C 109.5 . . ?
H13A C13 H13B 109.5 . . ?
H13A C13 H13C 109.5 . . ?
H13B C13 H13C 109.5 . . ?
C12 C14 H14A 109.5 . . ?
C12 C14 H14B 109.5 . . ?
C12 C14 H14C 109.5 . . ?
H14A C14 H14B 109.5 . . ?
H14A C14 H14C 109.5 . . ?
H14B C14 H14C 109.5 . . ?
C23 O4 C15 118.37(12) . . ?
C23 O6 C26 117.40(12) . . ?
O4 C15 C16 116.35(15) . . ?
O4 C15 C20 121.47(14) . . ?
C20 C15 C16 122.18(15) . . ?
C15 C16 H16 120.7 . . ?
C17 C16 C15 118.62(18) . . ?
C17 C16 H16 120.7 . . ?
C16 C17 H17 119.6 . . ?
C16 C17 C18 120.84(18) . . ?
C18 C17 H17 119.6 . . ?
C17 C18 H18 120.0 . . ?
C19 C18 C17 120.04(17) . . ?
C19 C18 H18 120.0 . . ?
C18 C19 H19 119.7 . . ?
C18 C19 C20 120.67(17) . . ?
C20 C19 H19 119.7 . . ?
C15 C20 C19 117.65(15) . . ?
C15 C20 C21 119.87(14) . . ?
C19 C20 C21 122.48(15) . . ?
O5 C21 C20 121.48(15) . . ?
O5 C21 C22 123.12(15) . . ?
C22 C21 C20 115.40(13) . . ?
C21 C22 C24 121.07(14) . . ?
C23 C22 C21 119.72(14) . . ?
C23 C22 C24 119.21(14) . . ?
O4 C23 C22 125.12(14) . . ?
O6 C23 O4 107.38(12) . . ?
O6 C23 C22 127.50(14) . . ?
C22 C24 H24A 109.6 . . ?
C22 C24 H24B 109.6 . . ?
C22 C24 C25 110.16(14) . . ?
H24A C24 H24B 108.1 . . ?
C25 C24 H24A 109.6 . . ?
C25 C24 H24B 109.6 . . ?
C24 C25 H25A 109.0 . . ?
C24 C25 H25B 109.0 . . ?
H25A C25 H25B 107.8 . . ?
C26 C25 C24 112.75(14) . . ?
C26 C25 H25A 109.0 . . ?
C26 C25 H25B 109.0 . . ?
O6 C26 C25 108.93(13) . . ?
O6 C26 C27 107.07(14) . . ?
O6 C26 C28 103.39(13) . . ?
C25 C26 C27 112.83(15) . . ?
C28 C26 C25 112.27(16) . . ?
C28 C26 C27 111.74(16) . . ?
C26 C27 H27A 109.5 . . ?
C26 C27 H27B 109.5 . . ?
C26 C27 H27C 109.5 . . ?
H27A C27 H27B 109.5 . . ?
H27A C27 H27C 109.5 . . ?
H27B C27 H27C 109.5 . . ?
C26 C28 H28A 109.5 . . ?
C26 C28 H28B 109.5 . . ?
C26 C28 H28C 109.5 . . ?
H28A C28 H28B 109.5 . . ?
H28A C28 H28C 109.5 . . ?
H28B C28 H28C 109.5 . . ?

loop_
_geom_bond_atom_site_label_1
_geom_bond_atom_site_label_2
_geom_bond_distance
_geom_bond_site_symmetry_2
_geom_bond_publ_flag
O1 C1 1.3761(19) . ?
O1 C9 1.3497(18) . ?
O2 C7 1.2365(19) . ?
O3 C9 1.3233(18) . ?
O3 C12 1.481(2) . ?
C1 C2 1.387(2) . ?
C1 C6 1.374(2) . ?
C2 H2 0.9300 . ?
C2 C3 1.366(3) . ?
C3 H3 0.9300 . ?
C3 C4 1.374(3) . ?
C4 H4 0.9300 . ?
C4 C5 1.364(3) . ?
C5 H5 0.9300 . ?
C5 C6 1.408(2) . ?
C6 C7 1.469(2) . ?
C7 C8 1.437(2) . ?
C8 C9 1.345(2) . ?
C8 C10 1.494(2) . ?
C10 H10A 0.9700 . ?
C10 H10B 0.9700 . ?
C10 C11 1.518(3) . ?
C11 H11A 0.9700 . ?
C11 H11B 0.9700 . ?
C11 C12 1.509(3) . ?
C12 C13 1.508(3) . ?
C12 C14 1.511(3) . ?
C13 H13A 0.9600 . ?
C13 H13B 0.9600 . ?
C13 H13C 0.9600 . ?
C14 H14A 0.9600 . ?
C14 H14B 0.9600 . ?
C14 H14C 0.9600 . ?
O4 C15 1.3778(18) . ?
O4 C23 1.3450(17) . ?
O5 C21 1.2340(19) . ?
O6 C23 1.3235(18) . ?
O6 C26 1.4814(18) . ?
C15 C16 1.382(2) . ?
C15 C20 1.380(2) . ?
C16 H16 0.9300 . ?
C16 C17 1.365(3) . ?
C17 H17 0.9300 . ?
C17 C18 1.379(3) . ?
C18 H18 0.9300 . ?
C18 C19 1.370(3) . ?
C19 H19 0.9300 . ?
C19 C20 1.394(2) . ?
C20 C21 1.473(2) . ?
C21 C22 1.433(2) . ?
C22 C23 1.347(2) . ?
C22 C24 1.503(2) . ?
C24 H24A 0.9700 . ?
C24 H24B 0.9700 . ?
C24 C25 1.521(2) . ?
C25 H25A 0.9700 . ?
C25 H25B 0.9700 . ?
C25 C26 1.509(2) . ?
C26 C27 1.513(3) . ?
C26 C28 1.508(2) . ?
C27 H27A 0.9600 . ?
C27 H27B 0.9600 . ?
C27 H27C 0.9600 . ?
C28 H28A 0.9600 . ?
C28 H28B 0.9600 . ?
C28 H28C 0.9600 . ?

loop_
_geom_torsion_atom_site_label_1
_geom_torsion_atom_site_label_2
_geom_torsion_atom_site_label_3
_geom_torsion_atom_site_label_4
_geom_torsion
_geom_torsion_site_symmetry_1
_geom_torsion_site_symmetry_2
_geom_torsion_site_symmetry_3
_geom_torsion_site_symmetry_4
_geom_torsion_publ_flag
O1 C1 C2 C3 -178.84(16) . . . . ?
O1 C1 C6 C5 179.55(14) . . . . ?
O1 C1 C6 C7 0.9(2) . . . . ?
O2 C7 C8 C9 179.56(16) . . . . ?
O2 C7 C8 C10 -1.8(3) . . . . ?
C1 O1 C9 O3 -177.92(13) . . . . ?
C1 O1 C9 C8 2.6(2) . . . . ?
C1 C2 C3 C4 -0.5(3) . . . . ?
C1 C6 C7 O2 -179.50(16) . . . . ?
C1 C6 C7 C8 0.6(2) . . . . ?
C2 C1 C6 C5 0.8(2) . . . . ?
C2 C1 C6 C7 -177.81(16) . . . . ?
C2 C3 C4 C5 0.3(3) . . . . ?
C3 C4 C5 C6 0.5(3) . . . . ?
C4 C5 C6 C1 -1.0(3) . . . . ?
C4 C5 C6 C7 177.56(16) . . . . ?
C5 C6 C7 O2 1.9(3) . . . . ?
C5 C6 C7 C8 -177.99(15) . . . . ?
C6 C1 C2 C3 -0.1(3) . . . . ?
C6 C7 C8 C9 -0.5(2) . . . . ?
C6 C7 C8 C10 178.09(15) . . . . ?
C7 C8 C9 O1 -1.1(2) . . . . ?
C7 C8 C9 O3 179.52(15) . . . . ?
C7 C8 C10 C11 165.28(16) . . . . ?
C8 C10 C11 C12 44.8(2) . . . . ?
C9 O1 C1 C2 176.36(15) . . . . ?
C9 O1 C1 C6 -2.4(2) . . . . ?
C9 O3 C12 C11 42.1(2) . . . . ?
C9 O3 C12 C13 -81.08(18) . . . . ?
C9 O3 C12 C14 160.46(15) . . . . ?
C9 C8 C10 C11 -16.1(2) . . . . ?
C10 C8 C9 O1 -179.73(16) . . . . ?
C10 C8 C9 O3 0.9(3) . . . . ?
C10 C11 C12 O3 -57.6(2) . . . . ?
C10 C11 C12 C13 61.2(2) . . . . ?
C10 C11 C12 C14 -170.78(17) . . . . ?
C12 O3 C9 O1 165.65(13) . . . . ?
C12 O3 C9 C8 -14.9(2) . . . . ?
O4 C15 C16 C17 179.58(17) . . . . ?
O4 C15 C20 C19 -179.41(14) . . . . ?
O4 C15 C20 C21 1.0(2) . . . . ?
O5 C21 C22 C23 -179.58(16) . . . . ?
O5 C21 C22 C24 0.4(3) . . . . ?
C15 O4 C23 O6 178.25(13) . . . . ?
C15 O4 C23 C22 -2.4(2) . . . . ?
C15 C16 C17 C18 -0.1(3) . . . . ?
C15 C20 C21 O5 178.15(15) . . . . ?
C15 C20 C21 C22 -1.3(2) . . . . ?
C16 C15 C20 C19 0.5(2) . . . . ?
C16 C15 C20 C21 -179.09(16) . . . . ?
C16 C17 C18 C19 0.4(3) . . . . ?
C17 C18 C19 C20 -0.2(3) . . . . ?
C18 C19 C20 C15 -0.2(3) . . . . ?
C18 C19 C20 C21 179.36(17) . . . . ?
C19 C20 C21 O5 -1.4(3) . . . . ?
C19 C20 C21 C22 179.17(15) . . . . ?
C20 C15 C16 C17 -0.3(3) . . . . ?
C20 C21 C22 C23 -0.2(2) . . . . ?
C20 C21 C22 C24 179.80(14) . . . . ?
C21 C22 C23 O4 2.1(2) . . . . ?
C21 C22 C23 O6 -178.70(15) . . . . ?
C21 C22 C24 C25 -162.80(15) . . . . ?
C22 C24 C25 C26 -46.1(2) . . . . ?
C23 O4 C15 C16 -179.16(15) . . . . ?
C23 O4 C15 C20 0.8(2) . . . . ?
C23 O6 C26 C25 -37.61(19) . . . . ?
C23 O6 C26 C27 84.69(18) . . . . ?
C23 O6 C26 C28 -157.19(15) . . . . ?
C23 C22 C24 C25 17.2(2) . . . . ?
C24 C22 C23 O4 -177.90(15) . . . . ?
C24 C22 C23 O6 1.3(3) . . . . ?
C24 C25 C26 O6 56.28(19) . . . . ?
C24 C25 C26 C27 -62.47(19) . . . . ?
C24 C25 C26 C28 170.18(15) . . . . ?
C26 O6 C23 O4 -171.00(13) . . . . ?
C26 O6 C23 C22 9.7(2) . . . . ?
